data_7025605
loop_
_publ_author_name
'Zhang, Chun-Jing'
'Pang, Hai-Jun'
'Tang, Qun'
'Wang, Hui-Yuan'
'Chen, Ya-Guang'

_publ_section_title
;
 Tailoring microstructures of isopolymolybdates: regular tuning of the
 ligand spacer length and metal coordination preferences.
;
_journal_issue 34
_journal_name_full 'Dalton transactions (Cambridge, England : 2003)'
_journal_page_first 7993
_journal_page_last 7999
_journal_paper_doi 10.1039/c002037k
_journal_volume 39
_journal_year 2010
_chemical_formula_sum 'C14 H26 Cu Mo4 N12 O16'
_chemical_formula_weight 1065.78
_chemical_name_systematic
;
?
;
_space_group_IT_number 2
_symmetry_cell_setting triclinic
_symmetry_space_group_name_Hall '-P 1'
_symmetry_space_group_name_H-M 'P -1'
_atom_sites_solution_hydrogens geom
_atom_sites_solution_primary direct
_atom_sites_solution_secondary difmap
_audit_creation_method SHELXL-97
_cell_angle_alpha 71.1380(12)
_cell_angle_beta 77.1160(12)
_cell_angle_gamma 85.8450(14)
_cell_formula_units_Z 2
_cell_length_a 11.6710(12)
_cell_length_b 11.7000(12)
_cell_length_c 11.9010(12)
_cell_measurement_reflns_used 25
_cell_measurement_temperature 293(2)
_cell_measurement_theta_max 15
_cell_measurement_theta_min 7.5
_cell_volume 1499.1(3)
_computing_cell_refinement 'Bruker SMART'
_computing_data_collection 'Bruker SMART'
_computing_data_reduction 'Bruker SAINT'
_computing_molecular_graphics 'Bruker SHELXTL'
_computing_publication_material 'Bruker SHELXTL'
_computing_structure_refinement 'SHELXL-97 (Sheldrick, 1997)'
_computing_structure_solution 'SHELXS-97 (Sheldrick, 1990)'
_diffrn_ambient_temperature 293(2)
_diffrn_measured_fraction_theta_full 0.982
_diffrn_measured_fraction_theta_max 0.982
_diffrn_measurement_device_type 'CCD area detector'
_diffrn_measurement_method 'phi and omega scans'
_diffrn_radiation_monochromator graphite
_diffrn_radiation_source 'fine-focus sealed tube'
_diffrn_radiation_type MoK\a
_diffrn_radiation_wavelength 0.71069
_diffrn_reflns_av_R_equivalents 0.0180
_diffrn_reflns_av_sigmaI/netI 0.0410
_diffrn_reflns_limit_h_max 13
_diffrn_reflns_limit_h_min -14
_diffrn_reflns_limit_k_max 14
_diffrn_reflns_limit_k_min -11
_diffrn_reflns_limit_l_max 14
_diffrn_reflns_limit_l_min -14
_diffrn_reflns_number 8055
_diffrn_reflns_theta_full 25.75
_diffrn_reflns_theta_max 25.75
_diffrn_reflns_theta_min 1.84
_diffrn_standards_decay_% none
_diffrn_standards_interval_count 150
_diffrn_standards_number 2
_exptl_absorpt_coefficient_mu 2.416
_exptl_absorpt_correction_T_max 0.770
_exptl_absorpt_correction_T_min 0.765
_exptl_absorpt_correction_type multi-scan
_exptl_absorpt_process_details 'SADABS (Sheldrick, 1996)'
_exptl_crystal_colour blue
_exptl_crystal_density_diffrn 2.361
_exptl_crystal_density_method 'not measured'
_exptl_crystal_description rhombus
_exptl_crystal_F_000 1038.0
_exptl_crystal_size_max 0.1121
_exptl_crystal_size_mid 0.1116
_exptl_crystal_size_min 0.1111
_refine_diff_density_max 0.847
_refine_diff_density_min -0.546
_refine_diff_density_rms 0.100
_refine_ls_extinction_method none
_refine_ls_goodness_of_fit_ref 1.004
_refine_ls_hydrogen_treatment refall
_refine_ls_matrix_type full
_refine_ls_number_parameters 425
_refine_ls_number_reflns 5737
_refine_ls_number_restraints 0
_refine_ls_restrained_S_all 1.004
_refine_ls_R_factor_all 0.0501
_refine_ls_R_factor_gt 0.0325
_refine_ls_shift/su_max 0.001
_refine_ls_shift/su_mean 0.000
_refine_ls_structure_factor_coef Fsqd
_refine_ls_weighting_details 'calc w=1/[\s^2^(Fo^2^)+(0.0357P)^2^+0.0000P] where P=(Fo^2^+2Fc^2^)/3'
_refine_ls_weighting_scheme calc
_refine_ls_wR_factor_gt 0.0704
_refine_ls_wR_factor_ref 0.0760
_reflns_number_gt 4298
_reflns_number_total 5737
_reflns_threshold_expression >2sigma(I)
_cod_data_source_file c002037k.txt
_cod_data_source_block compound4
_cod_depositor_comments
;
The following automatic conversions were performed:

'_symmetry_cell_setting' value 'Triclinic' changed to 'triclinic'
according to /home/saulius/struct/CIF-dictionaries/cif_core.dic
dictionary named 'cif_core.dic' version 2.4.2 from 2011-04-26.

Automatic conversion script
Id: cif_fix_values 1891 2012-01-12 08:04:46Z andrius 
;
_cod_original_sg_symbol_H-M 'P-1 '
_cod_database_code 7025605

loop_
_symmetry_equiv_pos_as_xyz
'x, y, z'
'-x, -y, -z'

loop_
_atom_site_label
_atom_site_type_symbol
_atom_site_fract_x
_atom_site_fract_y
_atom_site_fract_z
_atom_site_U_iso_or_equiv
_atom_site_adp_type
_atom_site_occupancy
_atom_site_symmetry_multiplicity
_atom_site_calc_flag
_atom_site_refinement_flags
Mo1 Mo 0.46078(3) 0.50438(3) 0.36226(3) 0.02701(10) Uani 1 1 d .
Mo2 Mo 0.70225(3) 0.69181(4) 0.25069(4) 0.03293(11) Uani 1 1 d .
Mo3 Mo 0.25957(3) 0.57487(4) 0.56420(3) 0.03014(11) Uani 1 1 d .
Mo4 Mo 0.49935(3) 0.76043(4) 0.45353(4) 0.03198(11) Uani 1 1 d .
Cu1 Cu 0.75421(4) 0.79283(5) -0.11821(5) 0.03153(14) Uani 1 1 d .
O1 O 0.3579(3) 0.4487(3) 0.3153(3) 0.0440(8) Uani 1 1 d .
O2 O 0.5503(3) 0.5948(3) 0.2291(3) 0.0340(7) Uani 1 1 d .
O2W O 0.0583(6) 0.2907(5) 0.5043(5) 0.142(2) Uani 1 1 d .
H2WA H 0.0940 0.2777 0.5610 0.170 Uiso 1 1 d R
H2WB H 0.0159 0.2247 0.5222 0.170 Uiso 1 1 d R
O3 O 0.5725(3) 0.7932(3) 0.2871(3) 0.0361(7) Uani 1 1 d .
O1W O 0.7766(4) 0.8643(4) -0.3533(3) 0.0764(13) Uani 1 1 d .
H1WA H 0.8156 0.9303 -0.3905 0.092 Uiso 1 1 d R
H1WB H 0.7327 0.8591 -0.4010 0.092 Uiso 1 1 d R
O4 O 0.5983(2) 0.5764(3) 0.4450(2) 0.0278(7) Uani 1 1 d .
O5 O 0.3751(2) 0.6382(3) 0.4094(2) 0.0294(7) Uani 1 1 d .
O6 O 0.7436(3) 0.7493(3) 0.0959(3) 0.0449(9) Uani 1 1 d .
O7 O 0.4303(2) 0.6318(3) 0.6055(2) 0.0298(7) Uani 1 1 d .
O8 O 0.8027(3) 0.7448(3) 0.3048(3) 0.0457(9) Uani 1 1 d .
O9 O 0.7624(2) 0.5296(3) 0.2744(3) 0.0332(7) Uani 1 1 d .
O11 O 0.3942(3) 0.8684(3) 0.4460(3) 0.0515(9) Uani 1 1 d .
O12 O 0.1608(3) 0.5191(3) 0.5097(3) 0.0463(9) Uani 1 1 d .
O13 O 0.1962(3) 0.7040(3) 0.5854(3) 0.0445(8) Uani 1 1 d .
O14 O 0.6030(3) 0.8078(3) 0.5081(3) 0.0480(9) Uani 1 1 d .
N1 N 0.6535(4) 1.1043(4) -0.0281(4) 0.0477(11) Uani 1 1 d .
N2 N 0.7174(3) 1.1500(3) -0.1433(4) 0.0345(9) Uani 1 1 d .
N3 N 0.6986(3) 0.9595(3) -0.1162(3) 0.0340(9) Uani 1 1 d .
C13 C -0.0388(4) 0.9120(5) -0.0835(4) 0.0389(12) Uani 1 1 d .
H13B H -0.0819 0.9222 -0.0116 0.047 Uiso 1 1 calc R
N5 N 0.8133(3) 0.6263(3) -0.1076(4) 0.0335(9) Uani 1 1 d .
N6 N 0.8864(4) 0.4400(4) -0.0403(4) 0.0472(11) Uani 1 1 d .
N7 N 0.0945(3) 0.9197(3) -0.2352(3) 0.0308(8) Uani 1 1 d .
N8 N 0.5935(3) 0.7484(3) -0.1142(3) 0.0327(9) Uani 1 1 d .
N9 N 0.4220(3) 0.7523(3) -0.1585(3) 0.0282(8) Uani 1 1 d .
N10 N 0.8912(3) 0.4738(3) -0.1611(4) 0.0350(9) Uani 1 1 d .
N11 N -0.0801(3) 0.8499(3) -0.1455(3) 0.0307(8) Uani 1 1 d .
N12 N 0.4276(3) 0.6440(3) -0.0703(4) 0.0410(10) Uani 1 1 d .
C1 C 0.5327(4) 0.6470(4) -0.0489(5) 0.0390(12) Uani 1 1 d .
H1A H 0.5627 0.5836 0.0073 0.047 Uiso 1 1 calc R
C2 C 0.6432(4) 0.9899(4) -0.0161(5) 0.0438(12) Uani 1 1 d .
H2A H 0.6020 0.9346 0.0541 0.053 Uiso 1 1 calc R
C3 C 0.7640(4) 0.2731(4) -0.1904(4) 0.0386(12) Uani 1 1 d .
H3A H 0.7184 0.3221 -0.1443 0.046 Uiso 1 1 calc R
H3B H 0.7581 0.3088 -0.2747 0.046 Uiso 1 1 calc R
C4 C 0.5200(4) 0.8130(4) -0.1823(4) 0.0343(11) Uani 1 1 d .
H4A H 0.5358 0.8897 -0.2383 0.041 Uiso 1 1 calc R
C5 C 0.9449(4) 0.3955(4) -0.2329(5) 0.0464(13) Uani 1 1 d .
H5A H 1.0285 0.3886 -0.2343 0.056 Uiso 1 1 calc R
H5B H 0.9350 0.4316 -0.3159 0.056 Uiso 1 1 calc R
C6 C 0.2043(4) 0.9577(4) -0.3245(4) 0.0360(11) Uani 1 1 d .
H6A H 0.2037 1.0449 -0.3603 0.043 Uiso 1 1 calc R
H6B H 0.2087 0.9228 -0.3890 0.043 Uiso 1 1 calc R
C7 C 0.8376(4) 0.5344(4) -0.0115(5) 0.0423(12) Uani 1 1 d .
H7A H 0.8211 0.5380 0.0674 0.051 Uiso 1 1 calc R
C8 C 0.8902(4) 0.2710(4) -0.1807(4) 0.0371(11) Uani 1 1 d .
H8A H 0.9344 0.2186 -0.2235 0.045 Uiso 1 1 calc R
H8B H 0.8950 0.2377 -0.0959 0.045 Uiso 1 1 calc R
C9 C 0.8476(4) 0.5828(4) -0.2000(4) 0.0371(11) Uani 1 1 d .
H9A H 0.8417 0.6232 -0.2798 0.045 Uiso 1 1 calc R
C10 C 0.7427(4) 1.0639(4) -0.1936(5) 0.0395(12) Uani 1 1 d .
H10A H 0.7855 1.0747 -0.2722 0.047 Uiso 1 1 calc R
C11 C 0.3123(3) 0.9210(4) -0.2707(4) 0.0327(11) Uani 1 1 d .
H11A H 0.3820 0.9429 -0.3352 0.039 Uiso 1 1 calc R
H11B H 0.3140 0.9650 -0.2146 0.039 Uiso 1 1 calc R
C12 C 0.3149(4) 0.7870(4) -0.2045(4) 0.0333(10) Uani 1 1 d .
H12A H 0.2474 0.7656 -0.1373 0.040 Uiso 1 1 calc R
H12B H 0.3096 0.7427 -0.2594 0.040 Uiso 1 1 calc R
N4 N 0.0666(3) 0.9556(4) -0.1344(4) 0.0409(10) Uani 1 1 d .
C14 C 0.0078(4) 0.8571(4) -0.2392(4) 0.0333(11) Uani 1 1 d .
H14A H 0.0081 0.8226 -0.2995 0.040 Uiso 1 1 calc R
O3W O 0.9332(6) 1.0860(7) -0.4474(5) 0.157(3) Uani 1 1 d .
H3WA H 0.9873 1.1368 -0.4518 0.189 Uiso 1 1 d R
H3WB H 0.8835 1.1309 -0.4858 0.189 Uiso 1 1 d R

loop_
_atom_site_aniso_label
_atom_site_aniso_U_11
_atom_site_aniso_U_22
_atom_site_aniso_U_33
_atom_site_aniso_U_23
_atom_site_aniso_U_13
_atom_site_aniso_U_12
Mo1 0.0273(2) 0.0301(2) 0.0245(2) -0.00949(17) -0.00579(16) -0.00072(17)
Mo2 0.0312(2) 0.0298(2) 0.0306(2) -0.00572(18) 0.00333(17) -0.00352(18)
Mo3 0.0248(2) 0.0331(2) 0.0294(2) -0.00747(18) -0.00292(17) -0.00036(17)
Mo4 0.0348(2) 0.0257(2) 0.0324(2) -0.00956(18) 0.00099(18) -0.00374(18)
Cu1 0.0229(3) 0.0259(3) 0.0473(4) -0.0135(3) -0.0072(2) -0.0009(2)
O1 0.0387(19) 0.054(2) 0.048(2) -0.0232(18) -0.0160(16) -0.0021(17)
O2 0.0356(17) 0.0372(18) 0.0266(16) -0.0079(14) -0.0041(14) -0.0015(15)
O2W 0.230(7) 0.121(5) 0.096(4) -0.039(4) -0.059(5) -0.031(5)
O3 0.0343(17) 0.0307(17) 0.0353(18) -0.0054(14) 0.0017(14) -0.0015(14)
O1W 0.069(3) 0.105(4) 0.055(3) -0.018(3) -0.016(2) -0.022(3)
O4 0.0272(16) 0.0296(17) 0.0257(16) -0.0087(13) -0.0033(13) -0.0015(13)
O5 0.0287(16) 0.0292(17) 0.0276(16) -0.0064(13) -0.0047(13) 0.0013(13)
O6 0.045(2) 0.040(2) 0.0355(19) -0.0055(16) 0.0104(16) -0.0029(17)
O7 0.0307(16) 0.0309(17) 0.0286(16) -0.0130(14) -0.0030(13) 0.0007(14)
O8 0.0384(19) 0.041(2) 0.056(2) -0.0162(18) -0.0016(17) -0.0097(16)
O9 0.0305(16) 0.0346(18) 0.0309(17) -0.0108(14) 0.0016(13) -0.0005(14)
O11 0.056(2) 0.037(2) 0.054(2) -0.0147(18) 0.0013(18) 0.0082(18)
O12 0.0348(18) 0.062(2) 0.043(2) -0.0166(18) -0.0073(16) -0.0065(18)
O13 0.0394(19) 0.040(2) 0.048(2) -0.0121(17) -0.0039(16) 0.0070(16)
O14 0.054(2) 0.043(2) 0.048(2) -0.0156(17) -0.0078(18) -0.0147(18)
N1 0.048(3) 0.038(2) 0.051(3) -0.016(2) 0.006(2) -0.002(2)
N2 0.037(2) 0.024(2) 0.045(2) -0.0118(18) -0.0118(19) 0.0002(17)
N3 0.030(2) 0.026(2) 0.047(2) -0.0130(19) -0.0088(18) -0.0020(17)
C13 0.028(2) 0.052(3) 0.044(3) -0.025(3) -0.005(2) -0.002(2)
N5 0.029(2) 0.030(2) 0.048(2) -0.0174(19) -0.0137(18) 0.0050(17)
N6 0.054(3) 0.039(3) 0.049(3) -0.013(2) -0.016(2) 0.006(2)
N7 0.0230(18) 0.035(2) 0.032(2) -0.0073(18) -0.0054(16) -0.0021(17)
N8 0.0247(19) 0.022(2) 0.051(2) -0.0109(18) -0.0084(18) -0.0017(16)
N9 0.0243(19) 0.026(2) 0.034(2) -0.0081(17) -0.0069(16) -0.0016(16)
N10 0.032(2) 0.027(2) 0.047(2) -0.0148(19) -0.0039(18) -0.0045(17)
N11 0.0233(18) 0.035(2) 0.034(2) -0.0110(17) -0.0061(16) -0.0015(16)
N12 0.037(2) 0.029(2) 0.052(3) 0.0001(19) -0.019(2) -0.0063(18)
C1 0.038(3) 0.028(3) 0.053(3) -0.010(2) -0.018(2) 0.002(2)
C2 0.035(3) 0.034(3) 0.055(3) -0.013(3) 0.001(2) 0.001(2)
C3 0.045(3) 0.024(2) 0.046(3) -0.005(2) -0.018(2) 0.001(2)
C4 0.025(2) 0.028(2) 0.047(3) -0.008(2) -0.008(2) 0.000(2)
C5 0.037(3) 0.039(3) 0.066(4) -0.031(3) 0.004(3) -0.003(2)
C6 0.034(3) 0.038(3) 0.030(3) -0.002(2) -0.007(2) -0.002(2)
C7 0.052(3) 0.034(3) 0.044(3) -0.013(2) -0.017(3) 0.004(2)
C8 0.037(3) 0.028(2) 0.048(3) -0.017(2) -0.006(2) 0.003(2)
C9 0.039(3) 0.031(3) 0.043(3) -0.013(2) -0.009(2) -0.006(2)
C10 0.040(3) 0.034(3) 0.041(3) -0.011(2) -0.006(2) 0.000(2)
C11 0.018(2) 0.038(3) 0.036(3) -0.004(2) -0.0035(19) -0.006(2)
C12 0.028(2) 0.033(3) 0.041(3) -0.013(2) -0.009(2) 0.000(2)
N4 0.033(2) 0.052(3) 0.041(2) -0.020(2) -0.0036(19) -0.007(2)
C14 0.032(2) 0.036(3) 0.038(3) -0.016(2) -0.011(2) -0.001(2)
O3W 0.156(6) 0.219(8) 0.074(4) 0.005(4) -0.036(4) -0.047(6)

loop_
_atom_type_symbol
_atom_type_description
_atom_type_scat_dispersion_real
_atom_type_scat_dispersion_imag
_atom_type_scat_source
C C 0.0033 0.0016 'International Tables Vol C Tables 4.2.6.8 and 6.1.1.4'
H H 0.0000 0.0000 'International Tables Vol C Tables 4.2.6.8 and 6.1.1.4'
N N 0.0061 0.0033 'International Tables Vol C Tables 4.2.6.8 and 6.1.1.4'
O O 0.0106 0.0060 'International Tables Vol C Tables 4.2.6.8 and 6.1.1.4'
Cu Cu 0.3201 1.2651 'International Tables Vol C Tables 4.2.6.8 and 6.1.1.4'
Mo Mo -1.6832 0.6857 'International Tables Vol C Tables 4.2.6.8 and 6.1.1.4'

loop_
_geom_angle_atom_site_label_1
_geom_angle_atom_site_label_2
_geom_angle_atom_site_label_3
_geom_angle
_geom_angle_site_symmetry_1
_geom_angle_site_symmetry_3
O1 Mo1 O2 105.05(15) . .
O1 Mo1 O7 101.87(14) . 2_666
O2 Mo1 O7 96.72(13) . 2_666
O1 Mo1 O5 101.34(14) . .
O2 Mo1 O5 96.05(13) . .
O7 Mo1 O5 149.51(11) 2_666 .
O1 Mo1 O4 98.96(14) . 2_666
O2 Mo1 O4 155.96(12) . 2_666
O7 Mo1 O4 79.13(11) 2_666 2_666
O5 Mo1 O4 77.96(11) . 2_666
O1 Mo1 O4 175.44(13) . .
O2 Mo1 O4 79.47(11) . .
O7 Mo1 O4 77.88(11) 2_666 .
O5 Mo1 O4 77.42(10) . .
O4 Mo1 O4 76.50(11) 2_666 .
O8 Mo2 O6 105.30(16) . .
O8 Mo2 O3 98.83(15) . .
O6 Mo2 O3 102.48(14) . .
O8 Mo2 O9 98.16(14) . .
O6 Mo2 O9 99.70(14) . .
O3 Mo2 O9 147.28(13) . .
O8 Mo2 O2 165.35(13) . .
O6 Mo2 O2 89.30(14) . .
O3 Mo2 O2 78.66(12) . .
O9 Mo2 O2 77.85(12) . .
O8 Mo2 O4 94.66(13) . .
O6 Mo2 O4 159.91(13) . .
O3 Mo2 O4 76.21(11) . .
O9 Mo2 O4 74.71(11) . .
O2 Mo2 O4 70.71(10) . .
O12 Mo3 O13 104.34(16) . .
O12 Mo3 O9 101.57(15) . 2_666
O13 Mo3 O9 101.28(14) . 2_666
O12 Mo3 O5 97.82(14) . .
O13 Mo3 O5 101.90(14) . .
O9 Mo3 O5 144.87(12) 2_666 .
O12 Mo3 O7 165.45(13) . .
O13 Mo3 O7 87.60(13) . .
O9 Mo3 O7 83.84(11) 2_666 .
O5 Mo3 O7 71.17(11) . .
O12 Mo3 O4 96.25(13) . 2_666
O13 Mo3 O4 159.33(13) . 2_666
O9 Mo3 O4 75.96(11) 2_666 2_666
O5 Mo3 O4 73.02(10) . 2_666
O7 Mo3 O4 71.76(10) . 2_666
O11 Mo4 O14 104.85(17) . .
O11 Mo4 O3 101.45(15) . .
O14 Mo4 O3 101.78(15) . .
O11 Mo4 O7 102.19(14) . .
O14 Mo4 O7 97.15(14) . .
O3 Mo4 O7 144.62(12) . .
O11 Mo4 O5 89.78(14) . .
O14 Mo4 O5 162.96(14) . .
O3 Mo4 O5 83.39(12) . .
O7 Mo4 O5 70.79(11) . .
O11 Mo4 O4 160.32(14) . .
O14 Mo4 O4 94.73(13) . .
O3 Mo4 O4 76.01(11) . .
O7 Mo4 O4 72.86(10) . .
O5 Mo4 O4 70.56(9) . .
N8 Cu1 N5 91.92(14) . .
N8 Cu1 N11 172.51(15) . 1_655
N5 Cu1 N11 90.16(15) . 1_655
N8 Cu1 N3 90.39(14) . .
N5 Cu1 N3 175.36(15) . .
N11 Cu1 N3 88.05(15) 1_655 .
N8 Cu1 O6 99.87(14) . .
N5 Cu1 O6 90.21(13) . .
N11 Cu1 O6 87.30(13) 1_655 .
N3 Cu1 O6 85.43(13) . .
Mo1 O2 Mo2 117.03(14) . .
Mo4 O3 Mo2 116.48(15) . .
Mo1 O4 Mo3 91.85(10) 2_666 2_666
Mo1 O4 Mo2 163.67(14) 2_666 .
Mo3 O4 Mo2 87.19(9) 2_666 .
Mo1 O4 Mo1 103.50(11) 2_666 .
Mo3 O4 Mo1 97.07(10) 2_666 .
Mo2 O4 Mo1 92.79(9) . .
Mo1 O4 Mo4 90.84(9) 2_666 .
Mo3 O4 Mo4 164.23(13) 2_666 .
Mo2 O4 Mo4 85.88(9) . .
Mo1 O4 Mo4 97.40(10) . .
Mo1 O5 Mo3 110.20(14) . .
Mo1 O5 Mo4 112.02(12) . .
Mo3 O5 Mo4 103.69(12) . .
Mo2 O6 Cu1 162.87(19) . .
Mo1 O7 Mo4 110.25(13) 2_666 .
Mo1 O7 Mo3 110.79(13) 2_666 .
Mo4 O7 Mo3 103.76(12) . .
Mo3 O9 Mo2 116.97(14) 2_666 .
C2 N1 N2 102.9(4) . .
C10 N2 N1 110.0(4) . .
C10 N2 C3 127.4(4) . 1_565
N1 N2 C3 121.8(4) . 1_565
C10 N3 C2 103.0(4) . .
C10 N3 Cu1 126.9(3) . .
C2 N3 Cu1 125.9(3) . .
N4 C13 N11 113.7(4) . .
C9 N5 C7 103.2(4) . .
C9 N5 Cu1 126.2(3) . .
C7 N5 Cu1 130.5(3) . .
C7 N6 N10 102.4(4) . .
C14 N7 N4 109.8(4) . .
C14 N7 C6 128.9(4) . .
N4 N7 C6 121.1(4) . .
C4 N8 C1 103.1(4) . .
C4 N8 Cu1 127.0(3) . .
C1 N8 Cu1 129.8(3) . .
C4 N9 N12 109.6(4) . .
C4 N9 C12 130.3(4) . .
N12 N9 C12 120.0(3) . .
C9 N10 N6 111.0(4) . .
C9 N10 C5 127.9(4) . .
N6 N10 C5 121.0(4) . .
C14 N11 C13 102.9(4) . .
C14 N11 Cu1 128.6(3) . 1_455
C13 N11 Cu1 127.4(3) . 1_455
C1 N12 N9 102.6(4) . .
N12 C1 N8 114.7(4) . .
N1 C2 N3 113.8(5) . .
N2 C3 C8 109.8(4) 1_545 .
N9 C4 N8 110.1(4) . .
N10 C5 C8 111.3(4) . .
N7 C6 C11 113.1(3) . .
N6 C7 N5 113.9(4) . .
C3 C8 C5 112.2(4) . .
N10 C9 N5 109.5(4) . .
N2 C10 N3 110.3(4) . .
C12 C11 C6 112.2(4) . .
N9 C12 C11 111.5(4) . .
C13 N4 N7 103.0(4) . .
N7 C14 N11 110.5(4) . .

loop_
_geom_bond_atom_site_label_1
_geom_bond_atom_site_label_2
_geom_bond_distance
_geom_bond_site_symmetry_2
Mo1 O1 1.681(3) .
Mo1 O2 1.749(3) .
Mo1 O7 1.957(3) 2_666
Mo1 O5 1.964(3) .
Mo1 O4 2.148(3) 2_666
Mo1 O4 2.387(3) .
Mo2 O8 1.695(3) .
Mo2 O6 1.712(3) .
Mo2 O3 1.915(3) .
Mo2 O9 1.929(3) .
Mo2 O2 2.276(3) .
Mo2 O4 2.369(3) .
Mo3 O12 1.701(3) .
Mo3 O13 1.701(3) .
Mo3 O9 1.886(3) 2_666
Mo3 O5 1.978(3) .
Mo3 O7 2.345(3) .
Mo3 O4 2.348(3) 2_666
Mo4 O11 1.692(3) .
Mo4 O14 1.695(3) .
Mo4 O3 1.897(3) .
Mo4 O7 1.988(3) .
Mo4 O5 2.356(3) .
Mo4 O4 2.390(3) .
Cu1 N8 1.969(3) .
Cu1 N5 1.993(4) .
Cu1 N11 2.014(3) 1_655
Cu1 N3 2.016(4) .
Cu1 O6 2.407(3) .
O4 Mo1 2.148(3) 2_666
O4 Mo3 2.348(3) 2_666
O7 Mo1 1.957(3) 2_666
O9 Mo3 1.886(3) 2_666
N1 C2 1.311(6) .
N1 N2 1.359(5) .
N2 C10 1.315(5) .
N2 C3 1.463(5) 1_565
N3 C10 1.326(6) .
N3 C2 1.364(6) .
C13 N4 1.304(6) .
C13 N11 1.364(5) .
N5 C9 1.328(5) .
N5 C7 1.360(6) .
N6 C7 1.315(6) .
N6 N10 1.352(5) .
N7 C14 1.308(5) .
N7 N4 1.362(5) .
N7 C6 1.462(5) .
N8 C4 1.335(5) .
N8 C1 1.340(6) .
N9 C4 1.318(5) .
N9 N12 1.367(5) .
N9 C12 1.454(5) .
N10 C9 1.315(6) .
N10 C5 1.464(5) .
N11 C14 1.321(5) .
N11 Cu1 2.014(3) 1_455
N12 C1 1.313(6) .
C3 N2 1.463(5) 1_545
C3 C8 1.500(6) .
C5 C8 1.513(6) .
C6 C11 1.512(6) .
C11 C12 1.512(6) .
